data_1502213
loop_
_publ_author_name
'Shing, Tony K. M.'
'So, King H.'

_publ_section_title
;
 Facile and enantiospecific syntheses of (6S,7R)-6-chloro-7-benzyloxy-,
 (7S)-halo-, and (7S)-hydroxy-cocaine and natural (-)-cocaine from
 D-(-)-ribose.
;
_journal_issue 11
_journal_name_full 'Organic letters'
_journal_page_first 2916
_journal_page_last 2919
_journal_paper_doi 10.1021/ol2009686
_journal_volume 13
_journal_year 2011
_chemical_formula_sum 'C17 H25 N O7'
_chemical_formula_weight 355.38
_chemical_name_systematic
; 
 ? 
;
_space_group_IT_number 19
_symmetry_cell_setting orthorhombic
_symmetry_space_group_name_Hall 'P 2ac 2ab'
_symmetry_space_group_name_H-M 'P 21 21 21'
_atom_sites_solution_hydrogens geom
_atom_sites_solution_primary direct
_atom_sites_solution_secondary difmap
_audit_creation_method SHELXL-97
_cell_angle_alpha 90.00
_cell_angle_beta 90.00
_cell_angle_gamma 90.00
_cell_formula_units_Z 4
_cell_length_a 8.7316(8)
_cell_length_b 11.9598(11)
_cell_length_c 16.9623(15)
_cell_measurement_reflns_used 124
_cell_measurement_temperature 296(2)
_cell_measurement_theta_max 15
_cell_measurement_theta_min 15
_cell_volume 1771.3(3)
_computing_cell_refinement 'BRUKER KAPPA APEXII DUO DIFFRACTOMETER'
_computing_data_collection 'BRUKER KAPPA APEXII DUO DIFFRACTOMETER'
_computing_data_reduction 'BRUKER KAPPA APEXII DUO DIFFRACTOMETER'
_computing_molecular_graphics 'SIEMENS SHELXTL'
_computing_publication_material 'SIEMENS SHELXTL'
_computing_structure_refinement 'SHELXL-97 (Sheldrick, 2008)'
_computing_structure_solution 'SHELXS-97 (Sheldrick, 2008)'
_diffrn_ambient_temperature 296(2)
_diffrn_measured_fraction_theta_full 1.000
_diffrn_measured_fraction_theta_max 1.000
_diffrn_measurement_device_type 'BRUKER KAPPA APEXII DUO DIFFRACTOMETER'
_diffrn_measurement_method 'PHI & OMEGA SCAN'
_diffrn_radiation_monochromator graphite
_diffrn_radiation_source 'fine-focus sealed tube'
_diffrn_radiation_type MoK\a
_diffrn_radiation_wavelength 0.71073
_diffrn_reflns_av_R_equivalents 0.0377
_diffrn_reflns_av_sigmaI/netI 0.0206
_diffrn_reflns_limit_h_max 10
_diffrn_reflns_limit_h_min -10
_diffrn_reflns_limit_k_max 14
_diffrn_reflns_limit_k_min -14
_diffrn_reflns_limit_l_max 20
_diffrn_reflns_limit_l_min -20
_diffrn_reflns_number 15155
_diffrn_reflns_theta_full 25.25
_diffrn_reflns_theta_max 25.25
_diffrn_reflns_theta_min 2.08
_exptl_absorpt_coefficient_mu 0.103
_exptl_absorpt_correction_T_max 0.7456
_exptl_absorpt_correction_T_min 0.6563
_exptl_absorpt_correction_type multi-scan
_exptl_crystal_colour colourless
_exptl_crystal_density_diffrn 1.333
_exptl_crystal_density_method 'not measured'
_exptl_crystal_description block
_exptl_crystal_F_000 760
_exptl_crystal_size_max 0.40
_exptl_crystal_size_mid 0.30
_exptl_crystal_size_min 0.20
_refine_diff_density_max 0.295
_refine_diff_density_min -0.214
_refine_diff_density_rms 0.039
_refine_ls_abs_structure_details 'Flack H D (1983), Acta Cryst. A39, 876-881'
_refine_ls_abs_structure_Flack -0.7(18)
_refine_ls_extinction_method none
_refine_ls_goodness_of_fit_ref 1.000
_refine_ls_hydrogen_treatment riding
_refine_ls_matrix_type full
_refine_ls_number_parameters 226
_refine_ls_number_reflns 1856
_refine_ls_number_restraints 0
_refine_ls_restrained_S_all 1.000
_refine_ls_R_factor_all 0.0504
_refine_ls_R_factor_gt 0.0397
_refine_ls_shift/su_max 0.021
_refine_ls_shift/su_mean 0.003
_refine_ls_structure_factor_coef Fsqd
_refine_ls_weighting_details 'calc w=1/[\s^2^(Fo^2^)+(0.0776P)^2^+0.5671P] where P=(Fo^2^+2Fc^2^)/3'
_refine_ls_weighting_scheme calc
_refine_ls_wR_factor_gt 0.1089
_refine_ls_wR_factor_ref 0.1215
_reflns_number_gt 1589
_reflns_number_total 1856
_reflns_threshold_expression >2sigma(I)
_cod_data_source_file ol2009686_si_004.cif
_cod_data_source_block shr12
_cod_depositor_comments
;
The following automatic conversions were performed:

'_symmetry_cell_setting' value 'Orthorhombic' changed to
'orthorhombic' according to
/home/saulius/struct/CIF-dictionaries/cif_core.dic dictionary named
'cif_core.dic' version 2.4.1 from 2010-06-29.

Automatic conversion script
Id: cif_fix_values 1715 2011-07-08 13:25:40Z adriana 
;
_cod_original_sg_symbol_H-M P2(1)2(1)2(1)
_cod_database_code 1502213

loop_
_symmetry_equiv_pos_as_xyz
'x, y, z'
'-x+1/2, -y, z+1/2'
'-x, y+1/2, -z+1/2'
'x+1/2, -y+1/2, -z'

loop_
_atom_site_label
_atom_site_type_symbol
_atom_site_fract_x
_atom_site_fract_y
_atom_site_fract_z
_atom_site_U_iso_or_equiv
_atom_site_adp_type
_atom_site_occupancy
_atom_site_symmetry_multiplicity
_atom_site_calc_flag
_atom_site_refinement_flags
N1 N 0.6463(3) 0.3581(2) 0.29016(15) 0.0395(6) Uani 1 1 d .
O1 O 0.6674(3) 0.38666(17) 0.20699(12) 0.0430(5) Uani 1 1 d .
O2 O 0.9382(4) 0.3491(3) 0.1354(2) 0.0898(11) Uani 1 1 d .
O3 O 0.9985(3) 0.5279(2) 0.13838(18) 0.0708(9) Uani 1 1 d .
O4 O 0.6156(3) 0.71403(18) 0.21398(13) 0.0451(5) Uani 1 1 d .
H4 H 0.5462 0.7599 0.2103 0.068 Uiso 1 1 calc R
O5 O 0.5935(3) 0.6652(2) 0.42576(13) 0.0520(6) Uani 1 1 d .
H5A H 0.5243 0.6932 0.4518 0.078 Uiso 1 1 calc R
O6 O 0.4119(2) 0.48296(19) 0.37379(12) 0.0417(5) Uani 1 1 d .
C1 C 0.7708(3) 0.4796(2) 0.20093(17) 0.0358(6) Uani 1 1 d .
H1A H 0.7204 0.5397 0.1715 0.043 Uiso 1 1 calc R
C2 C 0.9123(4) 0.4432(3) 0.15611(19) 0.0457(8) Uani 1 1 d .
C3 C 1.1320(5) 0.5060(4) 0.0905(3) 0.0764(14) Uani 1 1 d .
H3A H 1.1864 0.5746 0.0816 0.115 Uiso 1 1 calc R
H3B H 1.1007 0.4749 0.0409 0.115 Uiso 1 1 calc R
H3C H 1.1976 0.4540 0.1173 0.115 Uiso 1 1 calc R
C4 C 0.7613(4) 0.2752(3) 0.3116(2) 0.0550(9) Uani 1 1 d .
H4B H 0.7406 0.2064 0.2844 0.082 Uiso 1 1 calc R
H4C H 0.7582 0.2625 0.3674 0.082 Uiso 1 1 calc R
H4D H 0.8610 0.3020 0.2970 0.082 Uiso 1 1 calc R
C5 C 0.8021(3) 0.5203(2) 0.28537(17) 0.0335(6) Uani 1 1 d .
H5B H 0.8970 0.4851 0.3037 0.040 Uiso 1 1 calc R
C6 C 0.8176(4) 0.6464(3) 0.29689(19) 0.0418(7) Uani 1 1 d .
H6A H 0.8656 0.6602 0.3475 0.050 Uiso 1 1 calc R
H6B H 0.8851 0.6756 0.2565 0.050 Uiso 1 1 calc R
C7 C 0.6683(4) 0.7099(2) 0.29376(18) 0.0401(7) Uani 1 1 d .
H7A H 0.6863 0.7864 0.3122 0.048 Uiso 1 1 calc R
C8 C 0.5465(3) 0.6564(3) 0.34558(16) 0.0371(7) Uani 1 1 d .
H8A H 0.4500 0.6970 0.3387 0.045 Uiso 1 1 calc R
C9 C 0.5217(3) 0.5339(2) 0.32331(15) 0.0326(6) Uani 1 1 d .
H9A H 0.4845 0.5301 0.2689 0.039 Uiso 1 1 calc R
C10 C 0.6677(3) 0.4662(2) 0.32985(17) 0.0345(6) Uani 1 1 d .
H10A H 0.6946 0.4548 0.3854 0.041 Uiso 1 1 calc R
C11 C 0.2583(4) 0.4971(4) 0.3487(2) 0.0520(9) Uani 1 1 d .
H11A H 0.2425 0.4594 0.2987 0.062 Uiso 1 1 calc R
H11B H 0.2362 0.5760 0.3416 0.062 Uiso 1 1 calc R
C12 C 0.1544(3) 0.4486(3) 0.41014(17) 0.0401(7) Uani 1 1 d .
C13 C 0.1427(4) 0.3344(3) 0.4197(2) 0.0531(9) Uani 1 1 d .
H13A H 0.1959 0.2868 0.3862 0.064 Uiso 1 1 calc R
C14 C 0.0534(5) 0.2909(4) 0.4784(3) 0.0679(11) Uani 1 1 d .
H14A H 0.0473 0.2139 0.4852 0.082 Uiso 1 1 calc R
C15 C -0.0274(5) 0.3609(5) 0.5275(2) 0.0746(13) Uani 1 1 d .
H15A H -0.0880 0.3312 0.5674 0.090 Uiso 1 1 calc R
C16 C -0.0184(5) 0.4739(4) 0.5175(2) 0.0695(12) Uani 1 1 d .
H16A H -0.0743 0.5212 0.5502 0.083 Uiso 1 1 calc R
C17 C 0.0725(4) 0.5180(3) 0.4595(2) 0.0528(9) Uani 1 1 d .
H17A H 0.0791 0.5951 0.4534 0.063 Uiso 1 1 calc R
O1W O 0.8199(4) 0.7403(3) 0.52853(17) 0.0817(10) Uani 1 1 d .
H1B H 0.7531 0.7221 0.4845 0.050 Uiso 1 1 d .
H1C H 0.7514 0.7366 0.5770 0.050 Uiso 1 1 d .

loop_
_atom_site_aniso_label
_atom_site_aniso_U_11
_atom_site_aniso_U_22
_atom_site_aniso_U_33
_atom_site_aniso_U_23
_atom_site_aniso_U_13
_atom_site_aniso_U_12
N1 0.0368(13) 0.0373(12) 0.0445(14) 0.0020(11) -0.0015(12) -0.0023(11)
O1 0.0439(12) 0.0460(11) 0.0390(11) -0.0044(9) -0.0020(10) -0.0069(11)
O2 0.089(2) 0.0534(16) 0.127(3) -0.0052(16) 0.055(2) 0.0110(17)
O3 0.0677(17) 0.0542(14) 0.091(2) -0.0174(13) 0.0433(16) -0.0114(14)
O4 0.0487(13) 0.0445(11) 0.0421(12) 0.0065(10) 0.0046(11) 0.0094(10)
O5 0.0510(13) 0.0694(15) 0.0355(11) -0.0136(11) -0.0027(10) 0.0002(13)
O6 0.0280(10) 0.0590(13) 0.0380(11) 0.0127(10) 0.0010(9) -0.0021(10)
C1 0.0345(15) 0.0380(14) 0.0348(14) 0.0020(12) -0.0013(12) 0.0027(13)
C2 0.0492(19) 0.0433(17) 0.0445(17) 0.0005(15) 0.0054(16) 0.0067(16)
C3 0.068(3) 0.072(3) 0.089(3) -0.012(2) 0.044(3) -0.005(2)
C4 0.053(2) 0.0450(17) 0.067(2) 0.0056(17) -0.0032(19) 0.0090(17)
C5 0.0253(13) 0.0402(14) 0.0348(14) -0.0006(12) -0.0022(11) 0.0018(12)
C6 0.0352(16) 0.0448(16) 0.0454(17) -0.0041(14) -0.0008(14) -0.0122(14)
C7 0.0444(17) 0.0351(14) 0.0408(16) -0.0029(12) 0.0028(14) -0.0052(14)
C8 0.0347(15) 0.0438(15) 0.0329(14) -0.0042(13) -0.0005(12) 0.0025(13)
C9 0.0290(13) 0.0423(15) 0.0266(12) 0.0016(11) -0.0005(11) -0.0032(13)
C10 0.0285(14) 0.0412(15) 0.0338(14) 0.0010(12) -0.0018(12) -0.0041(13)
C11 0.0296(15) 0.079(2) 0.0470(18) 0.0149(17) -0.0009(14) -0.0037(16)
C12 0.0257(14) 0.0598(19) 0.0348(15) 0.0044(14) -0.0009(12) -0.0028(14)
C13 0.0487(19) 0.062(2) 0.0481(19) -0.0017(17) 0.0032(16) 0.0026(18)
C14 0.074(3) 0.065(2) 0.065(2) 0.012(2) -0.003(2) -0.020(2)
C15 0.057(2) 0.114(4) 0.053(2) 0.015(2) 0.016(2) -0.016(3)
C16 0.057(2) 0.093(3) 0.058(2) -0.005(2) 0.022(2) 0.004(3)
C17 0.0430(18) 0.061(2) 0.055(2) 0.0012(17) 0.0021(16) 0.0050(18)
O1W 0.075(2) 0.104(2) 0.0663(18) -0.0177(17) -0.0183(16) -0.016(2)

loop_
_atom_type_symbol
_atom_type_description
_atom_type_scat_dispersion_real
_atom_type_scat_dispersion_imag
_atom_type_scat_source
C C 0.0033 0.0016 'International Tables Vol C Tables 4.2.6.8 and 6.1.1.4'
H H 0.0000 0.0000 'International Tables Vol C Tables 4.2.6.8 and 6.1.1.4'
N N 0.0061 0.0033 'International Tables Vol C Tables 4.2.6.8 and 6.1.1.4'
O O 0.0106 0.0060 'International Tables Vol C Tables 4.2.6.8 and 6.1.1.4'

loop_
_geom_angle_atom_site_label_1
_geom_angle_atom_site_label_2
_geom_angle_atom_site_label_3
_geom_angle
C4 N1 O1 108.2(2)
C4 N1 C10 113.4(3)
O1 N1 C10 102.7(2)
C1 O1 N1 109.2(2)
C2 O3 C3 117.2(3)
C11 O6 C9 113.9(2)
O1 C1 C2 109.1(2)
O1 C1 C5 106.9(2)
C2 C1 C5 114.4(3)
O2 C2 O3 123.7(3)
O2 C2 C1 124.7(3)
O3 C2 C1 111.5(3)
C6 C5 C1 116.6(2)
C6 C5 C10 114.8(2)
C1 C5 C10 100.9(2)
C7 C6 C5 114.6(3)
O4 C7 C6 109.2(3)
O4 C7 C8 109.7(3)
C6 C7 C8 111.8(3)
O5 C8 C7 108.6(3)
O5 C8 C9 110.4(2)
C7 C8 C9 111.1(2)
O6 C9 C10 107.1(2)
O6 C9 C8 110.9(2)
C10 C9 C8 112.0(2)
N1 C10 C9 109.3(2)
N1 C10 C5 104.0(2)
C9 C10 C5 112.5(2)
O6 C11 C12 108.5(3)
C13 C12 C17 119.1(3)
C13 C12 C11 120.6(3)
C17 C12 C11 120.3(3)
C14 C13 C12 120.3(4)
C13 C14 C15 120.1(4)
C16 C15 C14 119.9(4)
C15 C16 C17 120.2(4)
C16 C17 C12 120.4(4)

loop_
_geom_bond_atom_site_label_1
_geom_bond_atom_site_label_2
_geom_bond_distance
N1 C4 1.457(4)
N1 O1 1.463(3)
N1 C10 1.470(4)
O1 C1 1.436(4)
O2 C2 1.201(4)
O3 C2 1.297(4)
O3 C3 1.444(4)
O4 C7 1.430(4)
O5 C8 1.425(4)
O6 C11 1.417(4)
O6 C9 1.423(3)
C1 C2 1.514(4)
C1 C5 1.537(4)
C5 C6 1.527(4)
C5 C10 1.538(4)
C6 C7 1.509(5)
C7 C8 1.521(4)
C8 C9 1.528(4)
C9 C10 1.514(4)
C11 C12 1.499(4)
C12 C13 1.380(5)
C12 C17 1.379(5)
C13 C14 1.368(5)
C14 C15 1.374(7)
C15 C16 1.365(7)
C16 C17 1.369(5)
